data_4315490
loop_
_publ_author_name
'Qisheng Lin'
'John D. Corbett'

_publ_contact_author_address
;359 Spedding Hall
Iowa State University
Ames, IA, 50010
;
_publ_contact_author_email jdc@ameslab.gov
_publ_contact_author_name 'John D Corbett'
_publ_section_title
;
 M3(Au,Ge)19 and M3.25(Au,Ge)18 (M = Ca, Yb): Distinctive Phase
 Separations Driven by Configurational Disorder in Cubic YCd6-Type
 Derivatives
;
_journal_name_full 'Inorganic Chemistry'
_journal_page_first 4570
_journal_page_last 4577
_journal_paper_doi 10.1021/ic100118q
_journal_volume 49
_journal_year 2010
_chemical_formula_moiety '2(Au25 Ge11), 24(Ca0.04), 12(Ca)'
_chemical_formula_sum 'Au12.5 Ca3.25 Ge5.5'
_chemical_formula_weight 2991.59
_chemical_name_systematic
; 
 ? 
;
_space_group_IT_number 204
_symmetry_cell_setting cubic
_symmetry_space_group_name_Hall '-I 2 2 3'
_symmetry_space_group_name_H-M 'I m -3'
_atom_sites_solution_primary direct
_atom_sites_solution_secondary difmap
_audit_creation_method SHELXL-97
_cell_angle_alpha 90.00
_cell_angle_beta 90.00
_cell_angle_gamma 90.00
_cell_formula_units_Z 8
_cell_length_a 14.6704(10)
_cell_length_b 14.6704(10)
_cell_length_c 14.6704(10)
_cell_measurement_reflns_used 727
_cell_measurement_temperature 293(2)
_cell_measurement_theta_max 28.26
_cell_measurement_theta_min 1.96
_cell_volume 3157.4(4)
_computing_structure_refinement 'SHELXL-97 (Sheldrick, 1997)'
_computing_structure_solution 'SHELXS-97 (Sheldrick, 1990)'
_diffrn_ambient_temperature 293(2)
_diffrn_measured_fraction_theta_full 0.992
_diffrn_measured_fraction_theta_max 0.992
_diffrn_measurement_device_type 'Smart CCD APEX II'
_diffrn_measurement_method W/
_diffrn_radiation_monochromator graphite
_diffrn_radiation_source 'fine-focus sealed tube'
_diffrn_radiation_type MoK\a
_diffrn_radiation_wavelength 0.71073
_diffrn_reflns_av_R_equivalents 0.0675
_diffrn_reflns_av_sigmaI/netI 0.0301
_diffrn_reflns_limit_h_max 17
_diffrn_reflns_limit_h_min -18
_diffrn_reflns_limit_k_max 19
_diffrn_reflns_limit_k_min -19
_diffrn_reflns_limit_l_max 14
_diffrn_reflns_limit_l_min -19
_diffrn_reflns_number 9936
_diffrn_reflns_theta_full 28.26
_diffrn_reflns_theta_max 28.26
_diffrn_reflns_theta_min 1.96
_exptl_absorpt_coefficient_mu 126.949
_exptl_absorpt_correction_T_max 0.091
_exptl_absorpt_correction_T_min 0.032
_exptl_absorpt_correction_type empirical
_exptl_absorpt_process_details SADABS
_exptl_crystal_colour metallic
_exptl_crystal_density_diffrn 12.587
_exptl_crystal_density_method 'not measured'
_exptl_crystal_description irregular
_exptl_crystal_F_000 9828
_exptl_crystal_size_max 0.027
_exptl_crystal_size_mid 0.022
_exptl_crystal_size_min 0.018
_refine_diff_density_max 2.124
_refine_diff_density_min -2.255
_refine_diff_density_rms 0.596
_refine_ls_goodness_of_fit_ref 1.177
_refine_ls_matrix_type full
_refine_ls_number_parameters 42
_refine_ls_number_reflns 727
_refine_ls_number_restraints 0
_refine_ls_restrained_S_all 1.177
_refine_ls_R_factor_all 0.0270
_refine_ls_R_factor_gt 0.0229
_refine_ls_shift/su_max 0.000
_refine_ls_shift/su_mean 0.000
_refine_ls_structure_factor_coef Fsqd
_refine_ls_weighting_details 'calc w=1/[\s^2^(Fo^2^)+(0.0149P)^2^+7.8083P] where P=(Fo^2^+2Fc^2^)/3'
_refine_ls_weighting_scheme calc
_refine_ls_wR_factor_gt 0.0449
_refine_ls_wR_factor_ref 0.0458
_reflns_number_gt 671
_reflns_number_total 727
_reflns_threshold_expression >2sigma(I)
_cod_data_source_file ic100118q_si_003_1.cif
_cod_data_source_block crystal_1
_cod_original_formula_sum 'Au12.50 Ca3.25 Ge5.50'
_cod_database_code 4315490

loop_
_symmetry_equiv_pos_as_xyz
'x, y, z'
'-x, -y, z'
'-x, y, -z'
'x, -y, -z'
'z, x, y'
'z, -x, -y'
'-z, -x, y'
'-z, x, -y'
'y, z, x'
'-y, z, -x'
'y, -z, -x'
'-y, -z, x'
'x+1/2, y+1/2, z+1/2'
'-x+1/2, -y+1/2, z+1/2'
'-x+1/2, y+1/2, -z+1/2'
'x+1/2, -y+1/2, -z+1/2'
'z+1/2, x+1/2, y+1/2'
'z+1/2, -x+1/2, -y+1/2'
'-z+1/2, -x+1/2, y+1/2'
'-z+1/2, x+1/2, -y+1/2'
'y+1/2, z+1/2, x+1/2'
'-y+1/2, z+1/2, -x+1/2'
'y+1/2, -z+1/2, -x+1/2'
'-y+1/2, -z+1/2, x+1/2'
'-x, -y, -z'
'x, y, -z'
'x, -y, z'
'-x, y, z'
'-z, -x, -y'
'-z, x, y'
'z, x, -y'
'z, -x, y'
'-y, -z, -x'
'y, -z, x'
'-y, z, x'
'y, z, -x'
'-x+1/2, -y+1/2, -z+1/2'
'x+1/2, y+1/2, -z+1/2'
'x+1/2, -y+1/2, z+1/2'
'-x+1/2, y+1/2, z+1/2'
'-z+1/2, -x+1/2, -y+1/2'
'-z+1/2, x+1/2, y+1/2'
'z+1/2, x+1/2, -y+1/2'
'z+1/2, -x+1/2, y+1/2'
'-y+1/2, -z+1/2, -x+1/2'
'y+1/2, -z+1/2, x+1/2'
'-y+1/2, z+1/2, x+1/2'
'y+1/2, z+1/2, -x+1/2'

loop_
_atom_site_label
_atom_site_type_symbol
_atom_site_fract_x
_atom_site_fract_y
_atom_site_fract_z
_atom_site_U_iso_or_equiv
_atom_site_adp_type
_atom_site_occupancy
_atom_site_symmetry_multiplicity
_atom_site_calc_flag
_atom_site_refinement_flags
_atom_site_disorder_assembly
_atom_site_disorder_group
Au1 Au 0.10366(2) 0.33677(2) 0.19653(2) 0.01393(12) Uani 1 1 d . . .
Au2 Au 0.0000 0.40270(3) 0.35480(3) 0.01033(13) Uani 1 2 d S . .
Au3 Au 0.14203(2) 0.14203(2) 0.14203(2) 0.01253(15) Uani 1 3 d S . .
Au4 Au 0.40028(5) 0.0000 0.0000 0.01638(17) Uani 1 4 d S . .
Ge5 Ge 0.0000 0.23015(9) 0.08657(8) 0.0112(3) Uani 1 2 d S . .
Ge6 Ge 0.19888(12) 0.0000 0.5000 0.0120(4) Uani 1 4 d S . .
Ge7 Ge 0.2500 0.2500 0.2500 0.0185(5) Uani 1 6 d S . .
Ca8 Ca 0.0000 0.0000 0.0000 0.046(3) Uani 1 24 d S . .
Ca9 Ca 0.0000 0.18880(16) 0.30597(16) 0.0086(5) Uani 1 2 d S . .

loop_
_atom_site_aniso_label
_atom_site_aniso_U_11
_atom_site_aniso_U_22
_atom_site_aniso_U_33
_atom_site_aniso_U_23
_atom_site_aniso_U_13
_atom_site_aniso_U_12
Au1 0.0158(2) 0.01131(19) 0.0147(2) 0.00044(13) 0.00357(13) -0.00094(13)
Au2 0.0097(2) 0.0093(2) 0.0120(2) 0.00040(17) 0.000 0.000
Au3 0.01253(15) 0.01253(15) 0.01253(15) 0.00114(13) 0.00114(13) 0.00114(13)
Au4 0.0126(4) 0.0257(4) 0.0109(4) 0.000 0.000 0.000
Ge5 0.0077(6) 0.0178(7) 0.0081(6) 0.0018(5) 0.000 0.000
Ge6 0.0106(9) 0.0081(9) 0.0172(10) 0.000 0.000 0.000
Ge7 0.0185(5) 0.0185(5) 0.0185(5) -0.0025(6) -0.0025(6) -0.0025(6)
Ca8 0.046(3) 0.046(3) 0.046(3) 0.000 0.000 0.000
Ca9 0.0095(12) 0.0079(12) 0.0083(11) 0.0018(9) 0.000 0.000

loop_
_atom_type_symbol
_atom_type_description
_atom_type_scat_dispersion_real
_atom_type_scat_dispersion_imag
_atom_type_scat_source
Ca Ca 0.2262 0.3064 'International Tables Vol C Tables 4.2.6.8 and 6.1.1.4'
Ge Ge 0.1547 1.8001 'International Tables Vol C Tables 4.2.6.8 and 6.1.1.4'
Au Au -2.0133 8.8022 'International Tables Vol C Tables 4.2.6.8 and 6.1.1.4'

loop_
_geom_angle_atom_site_label_1
_geom_angle_atom_site_label_2
_geom_angle_atom_site_label_3
_geom_angle
_geom_angle_site_symmetry_1
_geom_angle_site_symmetry_3
_geom_angle_publ_flag
Ge7 Au1 Ge5 110.96(2) . . ?
Ge7 Au1 Ge6 147.88(3) . 9 ?
Ge5 Au1 Ge6 101.15(3) . 9 ?
Ge7 Au1 Au2 112.589(15) . 41 ?
Ge5 Au1 Au2 107.38(3) . 41 ?
Ge6 Au1 Au2 54.22(3) 9 41 ?
Ge7 Au1 Au2 110.354(13) . . ?
Ge5 Au1 Au2 111.68(2) . . ?
Ge6 Au1 Au2 55.62(4) 9 . ?
Au2 Au1 Au2 103.659(11) 41 . ?
Ge7 Au1 Au3 57.729(12) . . ?
Ge5 Au1 Au3 53.25(2) . . ?
Ge6 Au1 Au3 154.39(3) 9 . ?
Au2 Au1 Au3 128.025(14) 41 . ?
Au2 Au1 Au3 128.092(15) . . ?
Ge7 Au1 Au1 145.143(7) . 28 ?
Ge5 Au1 Au1 55.910(17) . 28 ?
Ge6 Au1 Au1 57.584(7) 9 28 ?
Au2 Au1 Au1 102.267(12) 41 28 ?
Au2 Au1 Au1 58.842(8) . 28 ?
Au3 Au1 Au1 100.743(10) . 28 ?
Ge7 Au1 Au1 53.702(4) . 45 ?
Ge5 Au1 Au1 129.04(3) . 45 ?
Ge6 Au1 Au1 105.83(4) 9 45 ?
Au2 Au1 Au1 123.51(2) 41 45 ?
Au2 Au1 Au1 56.655(12) . 45 ?
Au3 Au1 Au1 92.795(10) . 45 ?
Au1 Au1 Au1 106.386(8) 28 45 ?
Ge7 Au1 Au1 53.702(4) . 41 ?
Ge5 Au1 Au1 126.82(2) . 41 ?
Ge6 Au1 Au1 105.729(15) 9 41 ?
Au2 Au1 Au1 58.890(14) 41 41 ?
Au2 Au1 Au1 121.426(18) . 41 ?
Au3 Au1 Au1 92.795(10) . 41 ?
Au1 Au1 Au1 161.143(6) 28 41 ?
Au1 Au1 Au1 85.801(16) 45 41 ?
Ge7 Au1 Ca9 84.64(2) . . ?
Ge5 Au1 Ca9 68.23(5) . . ?
Ge6 Au1 Ca9 108.78(4) 9 . ?
Au2 Au1 Ca9 162.21(3) 41 . ?
Au2 Au1 Ca9 64.36(4) . . ?
Au3 Au1 Ca9 64.27(4) . . ?
Au1 Au1 Ca9 60.61(2) 28 . ?
Au1 Au1 Ca9 62.46(4) 45 . ?
Au1 Au1 Ca9 138.05(2) 41 . ?
Ge7 Au1 Ca9 83.12(4) . 9 ?
Ge5 Au1 Ca9 66.33(5) . 9 ?
Ge6 Au1 Ca9 110.00(6) 9 9 ?
Au2 Au1 Ca9 64.80(4) 41 9 ?
Au2 Au1 Ca9 165.44(4) . 9 ?
Au3 Au1 Ca9 63.35(4) . 9 ?
Au1 Au1 Ca9 113.17(4) 28 9 ?
Au1 Au1 Ca9 136.56(4) 45 9 ?
Au1 Au1 Ca9 61.61(4) 41 9 ?
Ca9 Au1 Ca9 124.33(8) . 9 ?
Ge7 Au1 Ca9 82.36(3) . 41 ?
Ge5 Au1 Ca9 166.48(4) . 41 ?
Ge6 Au1 Ca9 65.52(4) 9 41 ?
Au2 Au1 Ca9 63.63(4) 41 41 ?
Au2 Au1 Ca9 63.55(4) . 41 ?
Au3 Au1 Ca9 140.08(4) . 41 ?
Au1 Au1 Ca9 114.37(4) 28 41 ?
Au1 Au1 Ca9 60.37(4) 45 41 ?
Au1 Au1 Ca9 58.79(4) 41 41 ?
Ca9 Au1 Ca9 116.96(5) . 41 ?
Ca9 Au1 Ca9 114.79(6) 9 41 ?
Ge6 Au2 Ge6 176.99(2) 41 9 ?
Ge6 Au2 Au2 124.98(3) 41 2_565 ?
Ge6 Au2 Au2 58.03(2) 9 2_565 ?
Ge6 Au2 Au1 62.286(15) 41 23_455 ?
Ge6 Au2 Au1 116.679(14) 9 23_455 ?
Au2 Au2 Au1 120.503(11) 2_565 23_455 ?
Ge6 Au2 Au1 62.286(15) 41 45 ?
Ge6 Au2 Au1 116.679(14) 9 45 ?
Au2 Au2 Au1 120.503(11) 2_565 45 ?
Au1 Au2 Au1 113.23(2) 23_455 45 ?
Ge6 Au2 Au1 117.30(3) 41 28 ?
Ge6 Au2 Au1 60.27(2) 9 28 ?
Au2 Au2 Au1 109.211(11) 2_565 28 ?
Au1 Au2 Au1 64.456(15) 23_455 28 ?
Au1 Au2 Au1 115.649(16) 45 28 ?
Ge6 Au2 Au1 117.30(3) 41 . ?
Ge6 Au2 Au1 60.27(2) 9 . ?
Au2 Au2 Au1 109.211(11) 2_565 . ?
Au1 Au2 Au1 115.649(16) 23_455 . ?
Au1 Au2 Au1 64.456(15) 45 . ?
Au1 Au2 Au1 62.317(16) 28 . ?
Ge6 Au2 Au4 71.70(3) 41 37 ?
Ge6 Au2 Au4 110.86(2) 9 37 ?
Au2 Au2 Au4 61.084(9) 2_565 37 ?
Au1 Au2 Au4 120.391(19) 23_455 37 ?
Au1 Au2 Au4 71.237(13) 45 37 ?
Au1 Au2 Au4 170.227(19) 28 37 ?
Au1 Au2 Au4 118.209(14) . 37 ?
Ge6 Au2 Au4 71.70(3) 41 13_455 ?
Ge6 Au2 Au4 110.86(2) 9 13_455 ?
Au2 Au2 Au4 61.084(9) 2_565 13_455 ?
Au1 Au2 Au4 71.237(13) 23_455 13_455 ?
Au1 Au2 Au4 120.391(19) 45 13_455 ?
Au1 Au2 Au4 118.209(14) 28 13_455 ?
Au1 Au2 Au4 170.227(19) . 13_455 ?
Au4 Au2 Au4 59.41(2) 37 13_455 ?
Ge6 Au2 Ca9 67.88(5) 41 . ?
Ge6 Au2 Ca9 109.11(5) 9 . ?
Au2 Au2 Ca9 167.14(4) 2_565 . ?
Au1 Au2 Ca9 63.412(19) 23_455 . ?
Au1 Au2 Ca9 63.412(19) 45 . ?
Au1 Au2 Ca9 60.23(4) 28 . ?
Au1 Au2 Ca9 60.23(4) . . ?
Au4 Au2 Ca9 129.20(3) 37 . ?
Au4 Au2 Ca9 129.20(3) 13_455 . ?
Ge6 Au2 Ca9 114.41(4) 41 41 ?
Ge6 Au2 Ca9 66.44(4) 9 41 ?
Au2 Au2 Ca9 63.93(2) 2_565 41 ?
Au1 Au2 Ca9 175.35(3) 23_455 41 ?
Au1 Au2 Ca9 62.17(3) 45 41 ?
Au1 Au2 Ca9 116.26(4) 28 41 ?
Au1 Au2 Ca9 62.33(3) . 41 ?
Au4 Au2 Ca9 59.69(4) 37 41 ?
Au4 Au2 Ca9 111.34(3) 13_455 41 ?
Ca9 Au2 Ca9 112.62(3) . 41 ?
Ge6 Au2 Ca9 114.41(4) 41 18_455 ?
Ge6 Au2 Ca9 66.44(4) 9 18_455 ?
Au2 Au2 Ca9 63.93(2) 2_565 18_455 ?
Au1 Au2 Ca9 62.17(3) 23_455 18_455 ?
Au1 Au2 Ca9 175.35(3) 45 18_455 ?
Au1 Au2 Ca9 62.33(3) 28 18_455 ?
Au1 Au2 Ca9 116.26(4) . 18_455 ?
Au4 Au2 Ca9 111.34(3) 37 18_455 ?
Au4 Au2 Ca9 59.69(4) 13_455 18_455 ?
Ca9 Au2 Ca9 112.62(3) . 18_455 ?
Ca9 Au2 Ca9 122.42(5) 41 18_455 ?
Ge5 Au3 Ge5 107.89(3) 5 . ?
Ge5 Au3 Ge5 107.89(3) 5 9 ?
Ge5 Au3 Ge5 107.89(3) . 9 ?
Ge5 Au3 Ge7 111.01(3) 5 . ?
Ge5 Au3 Ge7 111.01(3) . . ?
Ge5 Au3 Ge7 111.01(3) 9 . ?
Ge5 Au3 Au1 124.88(2) 5 . ?
Ge5 Au3 Au1 57.29(3) . . ?
Ge5 Au3 Au1 127.21(3) 9 . ?
Ge7 Au3 Au1 53.737(11) . . ?
Ge5 Au3 Au1 57.29(3) 5 5 ?
Ge5 Au3 Au1 127.21(3) . 5 ?
Ge5 Au3 Au1 124.88(2) 9 5 ?
Ge7 Au3 Au1 53.737(11) . 5 ?
Au1 Au3 Au1 88.579(16) . 5 ?
Ge5 Au3 Au1 127.21(3) 5 9 ?
Ge5 Au3 Au1 124.88(2) . 9 ?
Ge5 Au3 Au1 57.29(3) 9 9 ?
Ge7 Au3 Au1 53.737(11) . 9 ?
Au1 Au3 Au1 88.579(16) . 9 ?
Au1 Au3 Au1 88.579(16) 5 9 ?
Ge5 Au3 Ca9 169.27(5) 5 9 ?
Ge5 Au3 Ca9 66.34(5) . 9 ?
Ge5 Au3 Ca9 67.11(4) 9 9 ?
Ge7 Au3 Ca9 79.71(3) . 9 ?
Au1 Au3 Ca9 60.64(3) . 9 ?
Au1 Au3 Ca9 133.43(4) 5 9 ?
Au1 Au3 Ca9 59.05(4) 9 9 ?
Ge5 Au3 Ca9 66.34(5) 5 . ?
Ge5 Au3 Ca9 67.11(4) . . ?
Ge5 Au3 Ca9 169.27(5) 9 . ?
Ge7 Au3 Ca9 79.71(3) . . ?
Au1 Au3 Ca9 59.05(4) . . ?
Au1 Au3 Ca9 60.64(3) 5 . ?
Au1 Au3 Ca9 133.43(4) 9 . ?
Ca9 Au3 Ca9 116.879(18) 9 . ?
Ge5 Au3 Ca9 67.11(4) 5 5 ?
Ge5 Au3 Ca9 169.27(5) . 5 ?
Ge5 Au3 Ca9 66.34(5) 9 5 ?
Ge7 Au3 Ca9 79.71(3) . 5 ?
Au1 Au3 Ca9 133.43(4) . 5 ?
Au1 Au3 Ca9 59.05(4) 5 5 ?
Au1 Au3 Ca9 60.64(3) 9 5 ?
Ca9 Au3 Ca9 116.879(18) 9 5 ?
Ca9 Au3 Ca9 116.879(18) . 5 ?
Ge5 Au3 Ca8 68.99(3) 5 . ?
Ge5 Au3 Ca8 68.99(3) . . ?
Ge5 Au3 Ca8 68.99(3) 9 . ?
Ge7 Au3 Ca8 180.00(3) . . ?
Au1 Au3 Ca8 126.263(11) . . ?
Au1 Au3 Ca8 126.263(11) 5 . ?
Au1 Au3 Ca8 126.263(11) 9 . ?
Ca9 Au3 Ca8 100.29(3) 9 . ?
Ca9 Au3 Ca8 100.29(3) . . ?
Ca9 Au3 Ca8 100.29(3) 5 . ?
Ge5 Au4 Ge5 53.94(5) 34 9 ?
Ge5 Au4 Au4 153.03(3) 34 25_655 ?
Ge5 Au4 Au4 153.03(3) 9 25_655 ?
Ge5 Au4 Au2 131.371(15) 34 37 ?
Ge5 Au4 Au2 102.849(19) 9 37 ?
Au4 Au4 Au2 60.294(12) 25_655 37 ?
Ge5 Au4 Au2 102.849(19) 34 38_545 ?
Ge5 Au4 Au2 131.371(15) 9 38_545 ?
Au4 Au4 Au2 60.294(12) 25_655 38_545 ?
Au2 Au4 Au2 57.833(18) 37 38_545 ?
Ge5 Au4 Au2 102.849(19) 34 13_544 ?
Ge5 Au4 Au2 131.371(15) 9 13_544 ?
Au4 Au4 Au2 60.294(12) 25_655 13_544 ?
Au2 Au4 Au2 120.59(2) 37 13_544 ?
Au2 Au4 Au2 92.37(2) 38_545 13_544 ?
Ge5 Au4 Au2 131.371(15) 34 14_554 ?
Ge5 Au4 Au2 102.849(19) 9 14_554 ?
Au4 Au4 Au2 60.294(12) 25_655 14_554 ?
Au2 Au4 Au2 92.37(2) 37 14_554 ?
Au2 Au4 Au2 120.59(2) 38_545 14_554 ?
Au2 Au4 Au2 57.833(18) 13_544 14_554 ?
Ge5 Au4 Ca9 66.53(4) 34 6 ?
Ge5 Au4 Ca9 66.53(4) 9 6 ?
Au4 Au4 Ca9 116.54(4) 25_655 6 ?
Au2 Au4 Ca9 150.105(14) 37 6 ?
Au2 Au4 Ca9 150.105(14) 38_545 6 ?
Au2 Au4 Ca9 64.91(4) 13_544 6 ?
Au2 Au4 Ca9 64.91(4) 14_554 6 ?
Ge5 Au4 Ca9 66.53(4) 34 5 ?
Ge5 Au4 Ca9 66.53(4) 9 5 ?
Au4 Au4 Ca9 116.54(4) 25_655 5 ?
Au2 Au4 Ca9 64.91(4) 37 5 ?
Au2 Au4 Ca9 64.91(4) 38_545 5 ?
Au2 Au4 Ca9 150.105(14) 13_544 5 ?
Au2 Au4 Ca9 150.105(14) 14_554 5 ?
Ca9 Au4 Ca9 126.91(9) 6 5 ?
Ge5 Ge5 Au3 108.36(3) 26 28 ?
Ge5 Ge5 Au3 108.36(3) 26 . ?
Au3 Ge5 Au3 107.51(5) 28 . ?
Ge5 Ge5 Au1 126.48(2) 26 . ?
Au3 Ge5 Au1 123.59(5) 28 . ?
Au3 Ge5 Au1 69.46(2) . . ?
Ge5 Ge5 Au1 126.48(2) 26 28 ?
Au3 Ge5 Au1 69.46(2) 28 28 ?
Au3 Ge5 Au1 123.59(5) . 28 ?
Au1 Ge5 Au1 68.18(3) . 28 ?
Ge5 Ge5 Au4 63.03(3) 26 5 ?
Au3 Ge5 Au4 126.07(3) 28 5 ?
Au3 Ge5 Au4 126.07(3) . 5 ?
Au1 Ge5 Au4 75.87(3) . 5 ?
Au1 Ge5 Au4 75.87(3) 28 5 ?
Ge5 Ge5 Ca9 66.95(3) 26 9 ?
Au3 Ge5 Ca9 169.60(7) 28 9 ?
Au3 Ge5 Ca9 66.81(4) . 9 ?
Au1 Ge5 Ca9 63.67(3) . 9 ?
Au1 Ge5 Ca9 120.91(6) 28 9 ?
Au4 Ge5 Ca9 61.10(4) 5 9 ?
Ge5 Ge5 Ca9 66.95(3) 26 10 ?
Au3 Ge5 Ca9 66.81(4) 28 10 ?
Au3 Ge5 Ca9 169.60(7) . 10 ?
Au1 Ge5 Ca9 120.91(6) . 10 ?
Au1 Ge5 Ca9 63.67(3) 28 10 ?
Au4 Ge5 Ca9 61.10(4) 5 10 ?
Ca9 Ge5 Ca9 117.27(7) 9 10 ?
Ge5 Ge5 Ca9 169.33(5) 26 . ?
Au3 Ge5 Ca9 66.29(3) 28 . ?
Au3 Ge5 Ca9 66.29(3) . . ?
Au1 Ge5 Ca9 61.48(4) . . ?
Au1 Ge5 Ca9 61.48(4) 28 . ?
Au4 Ge5 Ca9 127.64(6) 5 . ?
Ca9 Ge5 Ca9 116.63(4) 9 . ?
Ca9 Ge5 Ca9 116.63(4) 10 . ?
Ge5 Ge5 Ca8 69.386(19) 26 . ?
Au3 Ge5 Ca8 69.06(3) 28 . ?
Au3 Ge5 Ca8 69.06(3) . . ?
Au1 Ge5 Ca8 138.50(3) . . ?
Au1 Ge5 Ca8 138.50(3) 28 . ?
Au4 Ge5 Ca8 132.42(4) 5 . ?
Ca9 Ge5 Ca8 100.55(5) 9 . ?
Ca9 Ge5 Ca8 100.55(5) 10 . ?
Ca9 Ge5 Ca8 99.94(5) . . ?
Au2 Ge6 Au2 110.05(7) 22_545 45 ?
Au2 Ge6 Au2 119.10(2) 22_545 6_556 ?
Au2 Ge6 Au2 119.10(2) 45 6_556 ?
Au2 Ge6 Au2 119.10(2) 22_545 5 ?
Au2 Ge6 Au2 119.10(2) 45 5 ?
Au2 Ge6 Au2 63.93(5) 6_556 5 ?
Au2 Ge6 Au1 115.61(4) 22_545 31_556 ?
Au2 Ge6 Au1 63.498(15) 45 31_556 ?
Au2 Ge6 Au1 64.11(2) 6_556 31_556 ?
Au2 Ge6 Au1 117.21(5) 5 31_556 ?
Au2 Ge6 Au1 63.498(15) 22_545 32 ?
Au2 Ge6 Au1 115.61(4) 45 32 ?
Au2 Ge6 Au1 117.21(5) 6_556 32 ?
Au2 Ge6 Au1 64.11(2) 5 32 ?
Au1 Ge6 Au1 178.61(7) 31_556 32 ?
Au2 Ge6 Au1 115.61(4) 22_545 5 ?
Au2 Ge6 Au1 63.498(15) 45 5 ?
Au2 Ge6 Au1 117.21(5) 6_556 5 ?
Au2 Ge6 Au1 64.11(2) 5 5 ?
Au1 Ge6 Au1 115.149(14) 31_556 5 ?
Au1 Ge6 Au1 64.833(14) 32 5 ?
Au2 Ge6 Au1 63.498(15) 22_545 6_556 ?
Au2 Ge6 Au1 115.61(4) 45 6_556 ?
Au2 Ge6 Au1 64.11(2) 6_556 6_556 ?
Au2 Ge6 Au1 117.21(5) 5 6_556 ?
Au1 Ge6 Au1 64.833(14) 31_556 6_556 ?
Au1 Ge6 Au1 115.149(14) 32 6_556 ?
Au1 Ge6 Au1 178.61(7) 5 6_556 ?
Au2 Ge6 Ca9 175.09(7) 22_545 45 ?
Au2 Ge6 Ca9 65.04(4) 45 45 ?
Au2 Ge6 Ca9 64.85(4) 6_556 45 ?
Au2 Ge6 Ca9 64.85(4) 5 45 ?
Au1 Ge6 Ca9 62.752(19) 31_556 45 ?
Au1 Ge6 Ca9 118.04(3) 32 45 ?
Au1 Ge6 Ca9 62.752(19) 5 45 ?
Au1 Ge6 Ca9 118.04(3) 6_556 45 ?
Au2 Ge6 Ca9 65.04(4) 22_545 22_545 ?
Au2 Ge6 Ca9 175.09(7) 45 22_545 ?
Au2 Ge6 Ca9 64.85(4) 6_556 22_545 ?
Au2 Ge6 Ca9 64.85(4) 5 22_545 ?
Au1 Ge6 Ca9 118.04(3) 31_556 22_545 ?
Au1 Ge6 Ca9 62.752(19) 32 22_545 ?
Au1 Ge6 Ca9 118.04(3) 5 22_545 ?
Au1 Ge6 Ca9 62.752(19) 6_556 22_545 ?
Ca9 Ge6 Ca9 119.87(10) 45 22_545 ?
Au1 Ge7 Au1 107.405(8) . 5 ?
Au1 Ge7 Au1 72.595(8) . 41 ?
Au1 Ge7 Au1 180.000(9) 5 41 ?
Au1 Ge7 Au1 180.000(15) . 37 ?
Au1 Ge7 Au1 72.595(8) 5 37 ?
Au1 Ge7 Au1 107.405(8) 41 37 ?
Au1 Ge7 Au1 107.405(8) . 9 ?
Au1 Ge7 Au1 107.405(8) 5 9 ?
Au1 Ge7 Au1 72.595(8) 41 9 ?
Au1 Ge7 Au1 72.595(8) 37 9 ?
Au1 Ge7 Au1 72.595(8) . 45 ?
Au1 Ge7 Au1 72.595(8) 5 45 ?
Au1 Ge7 Au1 107.405(8) 41 45 ?
Au1 Ge7 Au1 107.405(8) 37 45 ?
Au1 Ge7 Au1 180.0 9 45 ?
Au1 Ge7 Au3 111.466(8) . 37 ?
Au1 Ge7 Au3 111.466(8) 5 37 ?
Au1 Ge7 Au3 68.534(8) 41 37 ?
Au1 Ge7 Au3 68.534(8) 37 37 ?
Au1 Ge7 Au3 111.466(8) 9 37 ?
Au1 Ge7 Au3 68.534(8) 45 37 ?
Au1 Ge7 Au3 68.534(8) . . ?
Au1 Ge7 Au3 68.534(8) 5 . ?
Au1 Ge7 Au3 111.466(8) 41 . ?
Au1 Ge7 Au3 111.466(8) 37 . ?
Au1 Ge7 Au3 68.534(8) 9 . ?
Au1 Ge7 Au3 111.466(8) 45 . ?
Au3 Ge7 Au3 180.000(12) 37 . ?
Ge5 Ca8 Ge5 109.240(15) 33 5 ?
Ge5 Ca8 Ge5 109.240(15) 33 . ?
Ge5 Ca8 Ge5 70.760(15) 5 . ?
Ge5 Ca8 Ge5 70.760(15) 33 25 ?
Ge5 Ca8 Ge5 109.240(15) 5 25 ?
Ge5 Ca8 Ge5 180.00(4) . 25 ?
Ge5 Ca8 Ge5 41.23(4) 33 10 ?
Ge5 Ca8 Ge5 109.240(15) 5 10 ?
Ge5 Ca8 Ge5 70.760(15) . 10 ?
Ge5 Ca8 Ge5 109.240(15) 25 10 ?
Ge5 Ca8 Ge5 180.00(4) 33 9 ?
Ge5 Ca8 Ge5 70.760(15) 5 9 ?
Ge5 Ca8 Ge5 70.760(15) . 9 ?
Ge5 Ca8 Ge5 109.240(15) 25 9 ?
Ge5 Ca8 Ge5 138.77(4) 10 9 ?
Ge5 Ca8 Ge5 70.760(15) 33 29 ?
Ge5 Ca8 Ge5 180.00(4) 5 29 ?
Ge5 Ca8 Ge5 109.240(15) . 29 ?
Ge5 Ca8 Ge5 70.760(15) 25 29 ?
Ge5 Ca8 Ge5 70.760(15) 10 29 ?
Ge5 Ca8 Ge5 109.240(15) 9 29 ?
Ge5 Ca8 Ge5 109.240(15) 33 6 ?
Ge5 Ca8 Ge5 138.77(4) 5 6 ?
Ge5 Ca8 Ge5 109.240(15) . 6 ?
Ge5 Ca8 Ge5 70.760(15) 25 6 ?
Ge5 Ca8 Ge5 109.240(15) 10 6 ?
Ge5 Ca8 Ge5 70.760(15) 9 6 ?
Ge5 Ca8 Ge5 41.23(4) 29 6 ?
Ge5 Ca8 Ge5 109.240(15) 33 26 ?
Ge5 Ca8 Ge5 109.240(15) 5 26 ?
Ge5 Ca8 Ge5 41.23(4) . 26 ?
Ge5 Ca8 Ge5 138.77(4) 25 26 ?
Ge5 Ca8 Ge5 70.760(15) 10 26 ?
Ge5 Ca8 Ge5 70.760(15) 9 26 ?
Ge5 Ca8 Ge5 70.760(15) 29 26 ?
Ge5 Ca8 Ge5 70.760(15) 6 26 ?
Ge5 Ca8 Ge5 70.760(15) 33 2 ?
Ge5 Ca8 Ge5 70.760(15) 5 2 ?
Ge5 Ca8 Ge5 138.77(4) . 2 ?
Ge5 Ca8 Ge5 41.23(4) 25 2 ?
Ge5 Ca8 Ge5 109.240(15) 10 2 ?
Ge5 Ca8 Ge5 109.240(15) 9 2 ?
Ge5 Ca8 Ge5 109.240(15) 29 2 ?
Ge5 Ca8 Ge5 109.240(15) 6 2 ?
Ge5 Ca8 Ge5 180.00(4) 26 2 ?
Ge5 Ca8 Ge5 70.760(15) 33 30 ?
Ge5 Ca8 Ge5 41.23(4) 5 30 ?
Ge5 Ca8 Ge5 70.760(15) . 30 ?
Ge5 Ca8 Ge5 109.240(15) 25 30 ?
Ge5 Ca8 Ge5 70.760(15) 10 30 ?
Ge5 Ca8 Ge5 109.240(15) 9 30 ?
Ge5 Ca8 Ge5 138.77(4) 29 30 ?
Ge5 Ca8 Ge5 180.0 6 30 ?
Ge5 Ca8 Ge5 109.240(15) 26 30 ?
Ge5 Ca8 Ge5 70.760(15) 2 30 ?
Ge5 Ca8 Ge5 138.77(4) 33 34 ?
Ge5 Ca8 Ge5 70.760(15) 5 34 ?
Ge5 Ca8 Ge5 109.240(15) . 34 ?
Ge5 Ca8 Ge5 70.760(15) 25 34 ?
Ge5 Ca8 Ge5 180.00(4) 10 34 ?
Ge5 Ca8 Ge5 41.23(4) 9 34 ?
Ge5 Ca8 Ge5 109.240(15) 29 34 ?
Ge5 Ca8 Ge5 70.760(15) 6 34 ?
Ge5 Ca8 Ge5 109.240(15) 26 34 ?
Ge5 Ca8 Ge5 70.760(15) 2 34 ?
Ge5 Ca8 Ge5 109.240(15) 30 34 ?
Au4 Ca9 Au1 149.12(3) 9 . ?
Au4 Ca9 Au1 149.12(3) 9 28 ?
Au1 Ca9 Au1 58.78(4) . 28 ?
Au4 Ca9 Au1 65.44(4) 9 5 ?
Au1 Ca9 Au1 84.47(2) . 5 ?
Au1 Ca9 Au1 142.66(6) 28 5 ?
Au4 Ca9 Au1 65.44(4) 9 30 ?
Au1 Ca9 Au1 142.66(6) . 30 ?
Au1 Ca9 Au1 84.47(2) 28 30 ?
Au1 Ca9 Au1 130.53(8) 5 30 ?
Au4 Ca9 Au1 106.50(5) 9 45 ?
Au1 Ca9 Au1 58.75(3) . 45 ?
Au1 Ca9 Au1 102.28(7) 28 45 ?
Au1 Ca9 Au1 58.016(16) 5 45 ?
Au1 Ca9 Au1 145.51(8) 30 45 ?
Au4 Ca9 Au1 106.50(5) 9 23_455 ?
Au1 Ca9 Au1 102.28(7) . 23_455 ?
Au1 Ca9 Au1 58.75(3) 28 23_455 ?
Au1 Ca9 Au1 145.51(8) 5 23_455 ?
Au1 Ca9 Au1 58.016(16) 30 23_455 ?
Au1 Ca9 Au1 96.38(6) 45 23_455 ?
Au4 Ca9 Au2 140.60(8) 9 . ?
Au1 Ca9 Au2 55.41(4) . . ?
Au1 Ca9 Au2 55.41(4) 28 . ?
Au1 Ca9 Au2 110.60(4) 5 . ?
Au1 Ca9 Au2 110.60(4) 30 . ?
Au1 Ca9 Au2 52.96(3) 45 . ?
Au1 Ca9 Au2 52.96(3) 23_455 . ?
Au4 Ca9 Ge5 52.37(4) 9 30 ?
Au1 Ca9 Ge5 127.78(8) . 30 ?
Au1 Ca9 Ge5 103.20(5) 28 30 ?
Au1 Ca9 Ge5 93.93(6) 5 30 ?
Au1 Ca9 Ge5 50.00(3) 30 30 ?
Au1 Ca9 Ge5 151.70(6) 45 30 ?
Au1 Ca9 Ge5 107.27(3) 23_455 30 ?
Au2 Ca9 Ge5 155.34(4) . 30 ?
Au4 Ca9 Ge5 52.37(4) 9 5 ?
Au1 Ca9 Ge5 103.20(5) . 5 ?
Au1 Ca9 Ge5 127.78(8) 28 5 ?
Au1 Ca9 Ge5 50.00(3) 5 5 ?
Au1 Ca9 Ge5 93.93(6) 30 5 ?
Au1 Ca9 Ge5 107.27(3) 45 5 ?
Au1 Ca9 Ge5 151.70(6) 23_455 5 ?
Au2 Ca9 Ge5 155.34(4) . 5 ?
Ge5 Ca9 Ge5 46.10(5) 30 5 ?
Au4 Ca9 Au2 55.40(4) 9 45 ?
Au1 Ca9 Au2 112.11(4) . 45 ?
Au1 Ca9 Au2 143.87(8) 28 45 ?
Au1 Ca9 Au2 53.03(3) 5 45 ?
Au1 Ca9 Au2 101.36(6) 30 45 ?
Au1 Ca9 Au2 54.12(3) 45 45 ?
Au1 Ca9 Au2 93.96(6) 23_455 45 ?
Au2 Ca9 Au2 89.82(6) . 45 ?
Ge5 Ca9 Au2 107.73(7) 30 45 ?
Ge5 Ca9 Au2 87.73(5) 5 45 ?
Au4 Ca9 Au2 55.40(4) 9 46_455 ?
Au1 Ca9 Au2 143.87(8) . 46_455 ?
Au1 Ca9 Au2 112.11(4) 28 46_455 ?
Au1 Ca9 Au2 101.36(6) 5 46_455 ?
Au1 Ca9 Au2 53.03(3) 30 46_455 ?
Au1 Ca9 Au2 93.96(6) 45 46_455 ?
Au1 Ca9 Au2 54.12(3) 23_455 46_455 ?
Au2 Ca9 Au2 89.82(6) . 46_455 ?
Ge5 Ca9 Au2 87.73(5) 30 46_455 ?
Ge5 Ca9 Au2 107.73(7) 5 46_455 ?
Au2 Ca9 Au2 52.14(4) 45 46_455 ?

loop_
_geom_bond_atom_site_label_1
_geom_bond_atom_site_label_2
_geom_bond_distance
_geom_bond_site_symmetry_2
_geom_bond_publ_flag
Au1 Ge7 2.6162(4) . ?
Au1 Ge5 2.7133(12) . ?
Au1 Ge6 2.8370(4) 9 ?
Au1 Au2 2.8679(5) 41 ?
Au1 Au2 2.9393(6) . ?
Au1 Au3 3.0196(5) . ?
Au1 Au1 3.0416(7) 28 ?
Au1 Au1 3.0975(6) 45 ?
Au1 Au1 3.0975(6) 41 ?
Au1 Ca9 3.099(2) . ?
Au1 Ca9 3.1744(11) 9 ?
Au1 Ca9 3.2128(16) 41 ?
Au2 Ge6 2.5997(12) 41 ?
Au2 Ge6 2.6963(16) 9 ?
Au2 Au2 2.8550(9) 2_565 ?
Au2 Au1 2.8679(5) 23_455 ?
Au2 Au1 2.8679(5) 45 ?
Au2 Au1 2.9393(6) 28 ?
Au2 Au4 2.9522(6) 37 ?
Au2 Au4 2.9522(6) 13_455 ?
Au2 Ca9 3.219(2) . ?
Au2 Ca9 3.248(2) 41 ?
Au2 Ca9 3.248(2) 18_455 ?
Au3 Ge5 2.5835(8) 5 ?
Au3 Ge5 2.5835(8) . ?
Au3 Ge5 2.5835(8) 9 ?
Au3 Ge7 2.7435(6) . ?
Au3 Au1 3.0196(5) 5 ?
Au3 Au1 3.0196(5) 9 ?
Au3 Ca9 3.2553(18) 9 ?
Au3 Ca9 3.2553(18) . ?
Au3 Ca9 3.2553(18) 5 ?
Au3 Ca8 3.6090(6) . ?
Au4 Ge5 2.8005(14) 34 ?
Au4 Ge5 2.8004(14) 9 ?
Au4 Au4 2.9259(14) 25_655 ?
Au4 Au2 2.9522(6) 37 ?
Au4 Au2 2.9522(6) 38_545 ?
Au4 Au2 2.9522(6) 13_544 ?
Au4 Au2 2.9522(6) 14_554 ?
Au4 Ca9 3.096(2) 6 ?
Au4 Ca9 3.096(2) 5 ?
Ge5 Ge5 2.540(2) 26 ?
Ge5 Au3 2.5835(8) 28 ?
Ge5 Au1 2.7133(12) 28 ?
Ge5 Au4 2.8005(14) 5 ?
Ge5 Ca9 3.244(2) 9 ?
Ge5 Ca9 3.244(2) 10 ?
Ge5 Ca9 3.275(3) . ?
Ge5 Ca8 3.6073(14) . ?
Ge6 Au2 2.5997(12) 22_545 ?
Ge6 Au2 2.5997(12) 45 ?
Ge6 Au2 2.6963(16) 6_556 ?
Ge6 Au2 2.6963(16) 5 ?
Ge6 Au1 2.8370(4) 31_556 ?
Ge6 Au1 2.8370(4) 32 ?
Ge6 Au1 2.8370(4) 5 ?
Ge6 Au1 2.8370(4) 6_556 ?
Ge6 Ca9 3.289(3) 45 ?
Ge6 Ca9 3.289(2) 22_545 ?
Ge7 Au1 2.6162(4) 5 ?
Ge7 Au1 2.6162(4) 41 ?
Ge7 Au1 2.6162(4) 37 ?
Ge7 Au1 2.6162(4) 9 ?
Ge7 Au1 2.6162(4) 45 ?
Ge7 Au3 2.7435(6) 37 ?
Ca8 Ge5 3.6073(14) 33 ?
Ca8 Ge5 3.6073(14) 5 ?
Ca8 Ge5 3.6073(14) 25 ?
Ca8 Ge5 3.6073(14) 10 ?
Ca8 Ge5 3.6073(14) 9 ?
Ca8 Ge5 3.6073(14) 29 ?
Ca8 Ge5 3.6073(14) 6 ?
Ca8 Ge5 3.6073(14) 26 ?
Ca8 Ge5 3.6073(14) 2 ?
Ca8 Ge5 3.6073(14) 30 ?
Ca8 Ge5 3.6073(14) 34 ?
Ca9 Au4 3.096(2) 9 ?
Ca9 Au1 3.099(2) 28 ?
Ca9 Au1 3.1744(11) 5 ?
Ca9 Au1 3.1744(11) 30 ?
Ca9 Au1 3.2128(16) 45 ?
Ca9 Au1 3.2128(16) 23_455 ?
Ca9 Ge5 3.244(2) 30 ?
Ca9 Ge5 3.244(2) 5 ?
Ca9 Au2 3.248(2) 45 ?
Ca9 Au2 3.248(2) 46_455 ?
